data_1554216
loop_
_publ_author_name
'Chen, Dong-Hui'
'Zhuo, Chao'
'Wen, Yue-Hong'
'Lin, Ling'
'Zhang, Yu-Xiao'
'Hu, Sheng-Min'
'Fu, Rui-Biao'
'Wu, Xin-Tao'

_publ_section_title
;
 Porous metal--organic frameworks based on 3,6-bis(4-benzoic
 acid)-N-(4-benzoic acid)carbazole for HPLC separation of small organic
 molecules
;
_journal_issue 8
_journal_name_full 'Materials Chemistry Frontiers'
_journal_page_first 1508
_journal_paper_doi 10.1039/C8QM00147B
_journal_volume 2
_journal_year 2018
_chemical_formula_sum 'C39 H25 Cu1.5 N2.5 O6'
_chemical_formula_weight 719.92
_space_group_crystal_system tetragonal
_space_group_IT_number 137
_space_group_name_Hall '-P 4ac 2a'
_space_group_name_H-M_alt 'P 42/n m c :2'
_atom_sites_solution_hydrogens mixed
_audit_creation_method SHELXL-2018/1
_audit_update_record
;
2018-03-20 deposited with the CCDC.
2018-05-28 downloaded from the CCDC.
;
_cell_angle_alpha 90
_cell_angle_beta 90
_cell_angle_gamma 90
_cell_formula_units_Z 16
_cell_length_a 31.8272(3)
_cell_length_b 31.8272(3)
_cell_length_c 27.8945(8)
_cell_measurement_reflns_used 12617
_cell_measurement_temperature 293(2)
_cell_measurement_theta_max 74.5550
_cell_measurement_theta_min 4.1460
_cell_volume 28256.3(9)
_computing_cell_refinement 'CrysAlisPro 1.171.38.41 (Rigaku OD, 2015)'
_computing_data_collection 'CrysAlisPro 1.171.38.41 (Rigaku OD, 2015)'
_computing_data_reduction 'CrysAlisPro 1.171.38.41 (Rigaku OD, 2015)'
_computing_molecular_graphics 'Bruker SHELXTL'
_computing_publication_material 'Bruker SHELXTL'
_computing_structure_refinement 'SHELXL-2018/1 (Sheldrick, 2018)'
_computing_structure_solution 'Bruker SHELXTL'
_diffrn_ambient_temperature 293(2)
_diffrn_detector_area_resol_mean 10.3503
_diffrn_measured_fraction_theta_full 0.997
_diffrn_measured_fraction_theta_max 0.980
_diffrn_measurement_device_type 'SuperNova, Dual, Cu at zero, Atlas'
_diffrn_measurement_method '\w scans'
_diffrn_radiation_type CuK\a
_diffrn_radiation_wavelength 1.54178
_diffrn_reflns_av_R_equivalents 0.0289
_diffrn_reflns_av_unetI/netI 0.0202
_diffrn_reflns_Laue_measured_fraction_full 0.997
_diffrn_reflns_Laue_measured_fraction_max 0.980
_diffrn_reflns_limit_h_max 39
_diffrn_reflns_limit_h_min -27
_diffrn_reflns_limit_k_max 27
_diffrn_reflns_limit_k_min -37
_diffrn_reflns_limit_l_max 23
_diffrn_reflns_limit_l_min -33
_diffrn_reflns_number 60043
_diffrn_reflns_point_group_measured_fraction_full 0.997
_diffrn_reflns_point_group_measured_fraction_max 0.980
_diffrn_reflns_theta_full 67.679
_diffrn_reflns_theta_max 74.529
_diffrn_reflns_theta_min 3.460
_diffrn_source 'micro-focus sealed X-ray tube'
_exptl_absorpt_coefficient_mu 0.792
_exptl_absorpt_correction_T_max 1.00000
_exptl_absorpt_correction_T_min 0.85026
_exptl_absorpt_correction_type multi-scan
_exptl_absorpt_process_details
;
CrysAlisPro 1.171.38.41 (Rigaku Oxford Diffraction, 2015)
Empirical absorption correction using spherical harmonics,
 implemented in SCALE3 ABSPACK scaling algorithm.
;
_exptl_crystal_colour Green
_exptl_crystal_density_diffrn 0.677
_exptl_crystal_description Prism
_exptl_crystal_F_000 5888
_exptl_crystal_size_max 0.200
_exptl_crystal_size_mid 0.195
_exptl_crystal_size_min 0.185
_refine_diff_density_max 1.038
_refine_diff_density_min -0.568
_refine_diff_density_rms 0.083
_refine_ls_extinction_method none
_refine_ls_goodness_of_fit_ref 1.098
_refine_ls_hydrogen_treatment constr
_refine_ls_matrix_type full
_refine_ls_number_parameters 490
_refine_ls_number_reflns 14706
_refine_ls_number_restraints 169
_refine_ls_restrained_S_all 1.153
_refine_ls_R_factor_all 0.1159
_refine_ls_R_factor_gt 0.0985
_refine_ls_shift/su_max 0.001
_refine_ls_shift/su_mean 0.000
_refine_ls_structure_factor_coef Fsqd
_refine_ls_weighting_details 'w=1/[\s^2^(Fo^2^)+(0.2650P)^2^+0.0020P] where P=(Fo^2^+2Fc^2^)/3'
_refine_ls_weighting_scheme calc
_refine_ls_wR_factor_gt 0.3260
_refine_ls_wR_factor_ref 0.3548
_reflns_Friedel_coverage 0.000
_reflns_number_gt 10076
_reflns_number_total 14706
_reflns_threshold_expression 'I > 2\s(I)'
_cod_data_source_file c8qm00147b2.cif
_cod_data_source_block YCZ-1
_cod_original_cell_volume 28256.3(10)
_cod_original_sg_symbol_H-M 'P 42/n m c'
_cod_original_formula_sum 'C39 H25 Cu1.50 N2.50 O6'
_cod_database_code 1554216
_shelx_shelxl_version_number 2018/1
_platon_squeeze_void_probe_radius 1.20
_shelx_space_group_comment
;
The symmetry employed for this shelxl refinement is uniquely defined
by the following loop, which should always be used as a source of
symmetry information in preference to the above space-group names.
They are only intended as comments.
;
_shelx_estimated_absorpt_t_min 0.858
_shelx_estimated_absorpt_t_max 0.867

loop_
_space_group_symop_operation_xyz
'x, y, z'
'-x+1/2, -y+1/2, z'
'-y+1/2, x, z+1/2'
'y, -x+1/2, z+1/2'
'-x, y+1/2, -z'
'x+1/2, -y, -z'
'y+1/2, x+1/2, -z+1/2'
'-y, -x, -z+1/2'
'-x, -y, -z'
'x-1/2, y-1/2, -z'
'y-1/2, -x, -z-1/2'
'-y, x-1/2, -z-1/2'
'x, -y-1/2, z'
'-x-1/2, y, z'
'-y-1/2, -x-1/2, z-1/2'
'y, x, z-1/2'

loop_
_atom_site_label
_atom_site_type_symbol
_atom_site_fract_x
_atom_site_fract_y
_atom_site_fract_z
_atom_site_U_iso_or_equiv
_atom_site_adp_type
_atom_site_occupancy
_atom_site_site_symmetry_order
_atom_site_calc_flag
_atom_site_refinement_flags_posn
_atom_site_refinement_flags_adp
_atom_site_refinement_flags_occupancy
_atom_site_disorder_assembly
_atom_site_disorder_group
Cu1 Cu 0.750000 0.750000 0.36237(3) 0.0494(2) Uani 1 4 d S T P . .
Cu2 Cu 0.750000 0.750000 0.45671(3) 0.0530(3) Uani 1 4 d S T P . .
Cu3 Cu 1.250000 0.57167(2) 0.18333(3) 0.0706(3) Uani 1 2 d S T P . .
Cu4 Cu 1.250000 0.48910(2) 0.17765(3) 0.0783(3) Uani 1 2 d S T P . .
O1 O 1.20547(10) 0.49444(12) 0.22688(15) 0.1105(12) Uani 1 1 d . . . . .
O2 O 0.93209(10) 0.29329(11) 0.63430(12) 0.0997(9) Uani 1 1 d . . . . .
O3 O 1.20705(11) 0.56459(12) 0.23139(13) 0.1038(10) Uani 1 1 d . . . . .
O4 O 1.00056(10) 0.29366(10) 0.62745(14) 0.1016(10) Uani 1 1 d . . . . .
O5 O 0.79292(8) 0.70611(9) 0.44923(10) 0.0764(7) Uani 1 1 d . . . . .
O6 O 0.79270(7) 0.70637(7) 0.36962(9) 0.0691(6) Uani 1 1 d . . . . .
N1 N 0.9202(2) 0.5573(2) 0.4116(2) 0.149(2) Uani 1 1 d . U . . .
N2 N 0.750000 0.750000 0.28500(19) 0.0680(14) Uani 1 4 d S T P . .
N3 N 0.750000 0.750000 0.0337(2) 0.0746(16) Uani 1 4 d S T P . .
N4 N 1.250000 0.64003(15) 0.18522(19) 0.0902(14) Uani 1 2 d S T P . .
N5 N 1.250000 0.4206(2) 0.1750(4) 0.147(3) Uani 1 2 d S TU P . .
C1 C 0.80410(10) 0.69316(10) 0.40980(13) 0.0655(8) Uani 1 1 d . . . . .
C2 C 0.83466(12) 0.65687(13) 0.40988(19) 0.0876(12) Uani 1 1 d . . . . .
C3 C 0.85356(18) 0.64316(17) 0.4504(3) 0.120(2) Uani 1 1 d . . . . .
H3 H 0.846739 0.656572 0.479020 0.144 Uiso 1 1 calc R U . . .
C4 C 0.8814(3) 0.6116(3) 0.4523(4) 0.163(3) Uani 1 1 d . . . . .
H4 H 0.894176 0.604101 0.481048 0.196 Uiso 1 1 calc R U . . .
C5 C 0.8901(2) 0.5916(2) 0.4123(3) 0.131(2) Uani 1 1 d . . . . .
C6 C 0.8716(2) 0.6025(2) 0.3700(3) 0.144(2) Uani 1 1 d . . . . .
H6 H 0.877706 0.587229 0.342356 0.173 Uiso 1 1 calc R U . . .
C7 C 0.84392(18) 0.63583(18) 0.3676(3) 0.1217(19) Uani 1 1 d . . . . .
H7 H 0.831889 0.643932 0.338683 0.146 Uiso 1 1 calc R U . . .
C8 C 0.9232(2) 0.5247(2) 0.4427(3) 0.159(3) Uani 1 1 d . U . . .
C9 C 0.8930(2) 0.5125(2) 0.4820(3) 0.146(2) Uani 1 1 d . U . . .
H9 H 0.869341 0.528572 0.489185 0.175 Uiso 1 1 d R U . . .
C10 C 0.9021(2) 0.4770(2) 0.5042(3) 0.151(3) Uani 1 1 d . U . . .
H10 H 0.882359 0.466695 0.525731 0.181 Uiso 1 1 calc R U . . .
C11 C 0.9395(3) 0.4532(3) 0.4981(4) 0.177(4) Uani 1 1 d . U . . .
C12 C 0.9668(2) 0.4656(2) 0.4630(3) 0.153(3) Uani 1 1 d . . . . .
H12 H 0.991004 0.450023 0.457353 0.184 Uiso 1 1 calc R U . . .
C13 C 0.9590(2) 0.5005(2) 0.4362(3) 0.127(2) Uani 1 1 d . U . . .
C14 C 0.98256(18) 0.52123(19) 0.3982(2) 0.1153(18) Uani 1 1 d . U . . .
C15 C 1.0202(2) 0.5173(3) 0.3764(3) 0.148(3) Uani 1 1 d . . . . .
H15 H 1.036589 0.494301 0.384957 0.177 Uiso 1 1 calc R U . . .
C16 C 1.0363(2) 0.5437(3) 0.3435(3) 0.157(3) Uani 1 1 d D U . . .
C17 C 1.0091(2) 0.5758(2) 0.3305(2) 0.130(2) Uani 1 1 d . U . . .
H17 H 1.018891 0.593492 0.306395 0.156 Uiso 1 1 calc R U . . .
C18 C 0.97054(19) 0.5852(2) 0.3474(3) 0.127(2) Uani 1 1 d . U . . .
H18 H 0.954440 0.607463 0.335991 0.152 Uiso 1 1 calc R U . . .
C19 C 0.9564(2) 0.5567(3) 0.3861(3) 0.156(3) Uani 1 1 d . . . . .
C20 C 0.9451(2) 0.4128(3) 0.5261(3) 0.145(3) Uani 1 1 d . U . . .
C21 C 0.9114(3) 0.3928(3) 0.5468(4) 0.197(5) Uani 1 1 d . U . . .
H21 H 0.884407 0.403846 0.543979 0.237 Uiso 1 1 calc R U . . .
C22 C 0.9183(3) 0.3564(2) 0.5718(3) 0.159(3) Uani 1 1 d . . . . .
H22 H 0.895241 0.341230 0.582756 0.191 Uiso 1 1 calc R U . . .
C23 C 0.9600(2) 0.34067(17) 0.5817(2) 0.1237(19) Uani 1 1 d . . . . .
C24 C 0.9917(3) 0.3618(2) 0.5644(3) 0.147(3) Uani 1 1 d . . . . .
H24 H 1.019234 0.354792 0.572037 0.176 Uiso 1 1 calc R U . . .
C25 C 0.9820(3) 0.3969(2) 0.5324(3) 0.158(3) Uani 1 1 d . U . . .
H25 H 1.004176 0.408714 0.515324 0.190 Uiso 1 1 calc R U . . .
C26 C 0.96465(15) 0.30653(12) 0.61768(17) 0.0857(11) Uani 1 1 d . . . . .
C27 C 1.0783(3) 0.5410(2) 0.3222(3) 0.162(4) Uani 1 1 d D U . . .
C28 C 1.1002(3) 0.5764(3) 0.3103(4) 0.169(4) Uani 1 1 d . U . . .
H28 H 1.089656 0.603092 0.316435 0.203 Uiso 1 1 calc R U . . .
C29 C 1.1384(2) 0.5705(3) 0.2888(3) 0.168(3) Uani 1 1 d . . . . .
H29 H 1.155441 0.593821 0.284146 0.202 Uiso 1 1 calc R U . . .
C30 C 1.15375(16) 0.5302(3) 0.2729(2) 0.127(2) Uani 1 1 d . . . . .
C31 C 1.13296(18) 0.4944(3) 0.2830(3) 0.155(3) Uani 1 1 d . U . . .
H31 H 1.141364 0.467965 0.272647 0.186 Uiso 1 1 calc R U . . .
C32 C 1.0938(2) 0.5025(3) 0.3135(3) 0.147(3) Uani 1 1 d . U . . .
H32 H 1.080070 0.479538 0.326718 0.177 Uiso 1 1 calc R U . . .
C33 C 1.19231(13) 0.53053(19) 0.24140(17) 0.0951(13) Uani 1 1 d . . . . .
C34 C 0.7732(3) 0.7250(3) 0.2610(3) 0.106(3) Uani 0.5 1 d . U P . .
H34 H 0.792074 0.706598 0.277920 0.127 Uiso 0.5 1 d R U P . .
C35 C 0.7745(4) 0.7252(4) 0.2119(3) 0.124(4) Uani 0.5 1 d . U P . .
H35 H 0.791575 0.705054 0.195246 0.149 Uiso 0.5 1 d R U P . .
C36 C 0.750000 0.750000 0.1863(2) 0.077(2) Uani 1 4 d S T P A .
C37 C 0.750000 0.750000 0.1326(2) 0.081(2) Uani 1 4 d S T P . .
C38 C 0.750000 0.7145(4) 0.1074(3) 0.118(5) Uani 0.5 2 d S TU P A 1
H38 H 0.750000 0.687402 0.122484 0.141 Uiso 0.5 2 d R U P A 1
C39 C 0.750000 0.7152(3) 0.0570(3) 0.104(4) Uani 0.5 2 d S TU P A 1
H39 H 0.750000 0.688525 0.041119 0.125 Uiso 0.5 2 d R U P A 1
C38A C 0.7137(7) 0.750000 0.1062(7) 0.137(6) Uani 0.5 2 d S TU P A 2
H38A H 0.687684 0.750000 0.121433 0.165 Uiso 0.5 2 calc R U P A 2
C39A C 0.7160(7) 0.750000 0.0562(6) 0.144(7) Uani 0.5 2 d S TU P A 2
H39A H 0.691018 0.750000 0.038851 0.173 Uiso 0.5 2 calc R U P A 2
C40 C 1.2149(2) 0.66138(16) 0.1843(3) 0.151(3) Uani 1 1 d . U . . .
H40 H 1.189752 0.646605 0.183059 0.181 Uiso 1 1 calc R U . . .
C41 C 1.2133(2) 0.70442(16) 0.1851(3) 0.149(3) Uani 1 1 d . U . . .
H41 H 1.187667 0.718334 0.186313 0.179 Uiso 1 1 calc R U . . .
C42 C 1.250000 0.72642(16) 0.1841(2) 0.0909(17) Uani 1 2 d S T P . .
C43 C 1.250000 0.4073(4) 0.1198(9) 0.300(12) Uani 1 2 d S TU P . .
H43A H 1.274103 0.419209 0.104217 0.450 Uiso 0.5 1 calc R U P . .
H43B H 1.251018 0.377257 0.117387 0.450 Uiso 1 2 calc R U P . .
H43C H 1.224879 0.417509 0.104750 0.450 Uiso 0.5 1 calc R U P . .
C44 C 1.2862(6) 0.4018(3) 0.1945(8) 0.202(9) Uani 0.5 1 d . U P . .
H44A H 1.310760 0.414761 0.181095 0.304 Uiso 0.5 1 calc R U P . .
H44B H 1.286234 0.405594 0.228697 0.304 Uiso 0.5 1 calc R U P . .
H44C H 1.286235 0.372381 0.187196 0.304 Uiso 0.5 1 calc R U P . .

loop_
_atom_site_aniso_label
_atom_site_aniso_U_11
_atom_site_aniso_U_22
_atom_site_aniso_U_33
_atom_site_aniso_U_23
_atom_site_aniso_U_13
_atom_site_aniso_U_12
Cu1 0.0611(4) 0.0579(4) 0.0292(4) 0.000 0.000 0.000
Cu2 0.0570(4) 0.0743(5) 0.0277(4) 0.000 0.000 0.000
Cu3 0.0825(5) 0.0573(4) 0.0720(5) -0.0044(3) 0.000 0.000
Cu4 0.0545(4) 0.0565(4) 0.1238(7) 0.0052(4) 0.000 0.000
O1 0.0728(16) 0.112(2) 0.146(3) 0.044(2) 0.0279(18) -0.0064(16)
O2 0.0825(18) 0.111(2) 0.106(2) 0.0366(18) 0.0040(16) 0.0129(15)
O3 0.102(2) 0.106(2) 0.104(2) -0.0075(18) 0.0310(18) 0.0042(17)
O4 0.0864(19) 0.0874(18) 0.131(3) 0.0292(18) 0.0153(18) -0.0113(14)
O5 0.0784(14) 0.0951(17) 0.0556(14) 0.0124(11) -0.0024(10) 0.0222(13)
O6 0.0762(13) 0.0764(13) 0.0548(13) -0.0024(10) 0.0094(10) 0.0208(11)
N1 0.138(4) 0.145(4) 0.163(5) 0.055(3) 0.053(3) 0.054(3)
N2 0.090(4) 0.086(3) 0.029(2) 0.000 0.000 0.000
N3 0.102(4) 0.088(4) 0.034(3) 0.000 0.000 0.000
N4 0.113(4) 0.060(2) 0.097(3) -0.009(2) 0.000 0.000
N5 0.132(5) 0.066(3) 0.244(8) -0.008(4) 0.000 0.000
C1 0.0563(15) 0.0634(16) 0.077(2) 0.0085(14) -0.0002(13) 0.0045(13)
C2 0.0675(19) 0.076(2) 0.119(4) 0.006(2) 0.000(2) 0.0191(17)
C3 0.112(4) 0.098(3) 0.150(5) 0.018(3) -0.028(3) 0.032(3)
C4 0.156(6) 0.148(6) 0.186(9) 0.025(6) -0.034(6) 0.068(6)
C5 0.116(4) 0.123(5) 0.155(6) 0.038(4) 0.016(4) 0.048(4)
C6 0.140(5) 0.125(5) 0.167(7) -0.020(5) 0.024(5) 0.050(4)
C7 0.095(3) 0.103(3) 0.167(6) -0.020(4) 0.006(3) 0.033(3)
C8 0.134(5) 0.147(5) 0.197(8) 0.086(5) 0.040(5) 0.053(4)
C9 0.130(4) 0.138(4) 0.170(5) 0.050(4) 0.049(4) 0.051(3)
C10 0.150(5) 0.127(4) 0.175(5) 0.056(4) 0.055(4) 0.044(4)
C11 0.179(7) 0.134(5) 0.218(9) 0.072(6) 0.089(7) 0.066(5)
C12 0.146(6) 0.117(5) 0.198(8) 0.071(5) 0.026(5) 0.030(4)
C13 0.118(4) 0.123(4) 0.141(5) 0.051(4) 0.040(4) 0.040(3)
C14 0.105(3) 0.118(3) 0.123(4) 0.046(3) 0.034(3) 0.033(3)
C15 0.103(4) 0.154(6) 0.186(7) 0.024(5) 0.052(5) 0.029(4)
C16 0.155(6) 0.158(6) 0.158(6) 0.061(5) 0.052(5) 0.064(5)
C17 0.118(4) 0.140(4) 0.131(4) 0.045(3) 0.037(3) 0.042(3)
C18 0.111(3) 0.120(4) 0.150(4) 0.047(3) 0.038(3) 0.041(3)
C19 0.133(5) 0.172(7) 0.164(7) 0.037(5) 0.061(5) 0.060(5)
C20 0.118(4) 0.151(5) 0.167(6) 0.062(5) 0.034(4) 0.030(4)
C21 0.126(5) 0.197(8) 0.269(11) 0.133(8) 0.024(6) 0.019(5)
C22 0.146(5) 0.127(5) 0.205(8) 0.078(5) -0.048(5) -0.005(4)
C23 0.146(5) 0.089(3) 0.136(5) 0.039(3) -0.008(4) -0.016(3)
C24 0.159(6) 0.113(4) 0.168(6) 0.054(5) 0.020(5) -0.001(4)
C25 0.157(5) 0.115(4) 0.202(7) 0.066(5) 0.068(5) 0.023(4)
C26 0.100(3) 0.0577(17) 0.099(3) 0.0098(18) -0.001(2) -0.0043(18)
C27 0.234(9) 0.115(5) 0.137(5) 0.046(4) 0.080(6) 0.057(6)
C28 0.166(7) 0.130(6) 0.212(9) -0.004(6) 0.083(7) 0.007(5)
C29 0.108(4) 0.242(10) 0.155(6) -0.049(6) 0.046(4) -0.001(5)
C30 0.080(3) 0.211(7) 0.089(3) 0.013(4) 0.017(2) 0.010(4)
C31 0.082(3) 0.234(8) 0.150(6) 0.080(6) 0.019(3) -0.014(4)
C32 0.105(4) 0.171(6) 0.166(6) 0.076(5) 0.013(4) 0.007(4)
C33 0.063(2) 0.138(4) 0.084(3) 0.018(3) 0.0095(18) 0.009(2)
C34 0.132(6) 0.130(6) 0.055(4) 0.004(4) -0.010(4) 0.056(5)
C35 0.168(8) 0.160(8) 0.044(4) -0.015(4) 0.002(4) 0.074(7)
C36 0.104(5) 0.098(5) 0.031(3) 0.000 0.000 0.000
C37 0.122(6) 0.101(5) 0.020(3) 0.000 0.000 0.000
C38 0.249(15) 0.078(6) 0.027(4) 0.006(4) 0.000 0.000
C39 0.212(13) 0.065(5) 0.035(4) 0.005(4) 0.000 0.000
C38A 0.139(10) 0.185(12) 0.087(8) 0.000 0.000(8) 0.000
C39A 0.141(12) 0.217(16) 0.075(8) 0.000 -0.002(8) 0.000
C40 0.109(4) 0.062(2) 0.282(10) -0.011(4) 0.002(4) 0.008(2)
C41 0.111(4) 0.063(2) 0.272(10) -0.007(4) 0.009(4) 0.005(2)
C42 0.119(5) 0.055(3) 0.098(4) -0.003(3) 0.000 0.000
C43 0.260(19) 0.094(7) 0.55(3) -0.120(14) 0.000 0.000
C44 0.226(17) 0.051(5) 0.33(2) 0.015(8) -0.028(16) 0.069(8)

loop_
_atom_type_symbol
_atom_type_description
_atom_type_scat_dispersion_real
_atom_type_scat_dispersion_imag
_atom_type_scat_source
C C 0.0181 0.0091 'International Tables Vol C Tables 4.2.6.8 and 6.1.1.4'
H H 0.0000 0.0000 'International Tables Vol C Tables 4.2.6.8 and 6.1.1.4'
N N 0.0311 0.0180 'International Tables Vol C Tables 4.2.6.8 and 6.1.1.4'
O O 0.0492 0.0322 'International Tables Vol C Tables 4.2.6.8 and 6.1.1.4'
Cu Cu -1.9646 0.5888 'International Tables Vol C Tables 4.2.6.8 and 6.1.1.4'

loop_
_geom_angle_atom_site_label_1
_geom_angle_atom_site_label_2
_geom_angle_atom_site_label_3
_geom_angle
_geom_angle_site_symmetry_1
_geom_angle_site_symmetry_3
O6 Cu1 O6 90.60(15) . 13_575
O6 Cu1 O6 88.17(14) . 14_755
O6 Cu1 O6 168.11(15) 13_575 14_755
O6 Cu1 O6 168.11(15) . 2_665
O6 Cu1 O6 88.17(14) 13_575 2_665
O6 Cu1 O6 90.60(15) 14_755 2_665
O6 Cu1 N2 95.94(7) . .
O6 Cu1 N2 95.94(7) 13_575 .
O6 Cu1 N2 95.94(8) 14_755 .
O6 Cu1 N2 95.94(7) 2_665 .
O6 Cu1 Cu2 84.06(7) . .
O6 Cu1 Cu2 84.06(8) 13_575 .
O6 Cu1 Cu2 84.06(7) 14_755 .
O6 Cu1 Cu2 84.06(7) 2_665 .
N2 Cu1 Cu2 180.0 . .
O5 Cu2 O5 88.08(16) . 14_755
O5 Cu2 O5 90.63(16) . 13_575
O5 Cu2 O5 167.82(16) 14_755 13_575
O5 Cu2 O5 167.81(16) . 2_665
O5 Cu2 O5 90.63(16) 14_755 2_665
O5 Cu2 O5 88.08(16) 13_575 2_665
O5 Cu2 N3 96.10(8) . 3_655
O5 Cu2 N3 96.09(8) 14_755 3_655
O5 Cu2 N3 96.09(8) 13_575 3_655
O5 Cu2 N3 96.09(8) 2_665 3_655
O5 Cu2 Cu1 83.90(8) . .
O5 Cu2 Cu1 83.91(8) 14_755 .
O5 Cu2 Cu1 83.91(8) 13_575 .
O5 Cu2 Cu1 83.91(8) 2_665 .
N3 Cu2 Cu1 180.0 3_655 .
O3 Cu3 O3 90.3(2) . 14_855
O3 Cu3 O2 88.82(18) . 15_775
O3 Cu3 O2 169.76(16) 14_855 15_775
O3 Cu3 O2 169.76(16) . 4_664
O3 Cu3 O2 88.82(18) 14_855 4_664
O2 Cu3 O2 90.2(2) 15_775 4_664
O3 Cu3 N4 95.74(15) . .
O3 Cu3 N4 95.74(15) 14_855 .
O2 Cu3 N4 94.51(14) 15_775 .
O2 Cu3 N4 94.51(14) 4_664 .
O3 Cu3 Cu4 85.71(11) . .
O3 Cu3 Cu4 85.71(11) 14_855 .
O2 Cu3 Cu4 84.05(9) 15_775 .
O2 Cu3 Cu4 84.05(9) 4_664 .
N4 Cu3 Cu4 177.94(14) . .
O1 Cu4 O1 91.4(2) . 14_855
O1 Cu4 O4 88.52(17) . 15_775
O1 Cu4 O4 165.57(16) 14_855 15_775
O1 Cu4 O4 165.57(16) . 4_664
O1 Cu4 O4 88.52(17) 14_855 4_664
O4 Cu4 O4 88.0(2) 15_775 4_664
O1 Cu4 N5 96.3(2) . .
O1 Cu4 N5 96.3(2) 14_855 .
O4 Cu4 N5 98.1(2) 15_775 .
O4 Cu4 N5 98.1(2) 4_664 .
O1 Cu4 Cu3 82.69(11) . .
O1 Cu4 Cu3 82.69(11) 14_855 .
O4 Cu4 Cu3 82.99(9) 15_775 .
O4 Cu4 Cu3 82.99(9) 4_664 .
N5 Cu4 Cu3 178.5(3) . .
C33 O1 Cu4 121.8(3) . .
C26 O2 Cu3 124.6(3) . 3_645
C33 O3 Cu3 122.6(3) . .
C26 O4 Cu4 122.2(3) . 3_645
C1 O5 Cu2 122.4(2) . .
C1 O6 Cu1 122.2(2) . .
C8 N1 C19 105.4(6) . .
C8 N1 C5 127.7(6) . .
C19 N1 C5 125.4(6) . .
C34 N2 C34 70.9(10) . 14_755
C34 N2 C34 77.3(10) . 13_575
C34 N2 C34 116.9(9) 14_755 13_575
C34 N2 C34 116.9(9) . 2_665
C34 N2 C34 77.3(10) 14_755 2_665
C34 N2 C34 70.9(10) 13_575 2_665
C34 N2 Cu1 121.6(4) . .
C34 N2 Cu1 121.6(4) 14_755 .
C34 N2 Cu1 121.6(4) 13_575 .
C34 N2 Cu1 121.6(4) 2_665 .
C39 N3 C39 119.0(10) . 2_665
C39A N3 Cu2 120.2(9) . 3_654
C39A N3 Cu2 120.2(9) 2_665 3_654
C39 N3 Cu2 120.5(5) . 3_654
C39 N3 Cu2 120.5(5) 2_665 3_654
C40 N4 C40 117.3(6) 14_855 .
C40 N4 Cu3 121.3(3) 14_855 .
C40 N4 Cu3 121.3(3) . .
C44 N5 C44 109.8(17) 14_855 .
C44 N5 C43 105.1(10) 14_855 .
C44 N5 C43 105.1(10) . .
C44 N5 Cu4 114.3(7) 14_855 .
C44 N5 Cu4 114.3(7) . .
C43 N5 Cu4 107.3(7) . .
O5 C1 O6 127.3(3) . .
O5 C1 C2 116.2(3) . .
O6 C1 C2 116.5(3) . .
C3 C2 C7 117.4(5) . .
C3 C2 C1 122.3(5) . .
C7 C2 C1 120.3(4) . .
C4 C3 C2 124.6(8) . .
C5 C4 C3 118.0(8) . .
C4 C5 C6 121.4(6) . .
C4 C5 N1 121.0(7) . .
C6 C5 N1 117.6(7) . .
C5 C6 C7 120.7(7) . .
C6 C7 C2 117.8(7) . .
N1 C8 C13 113.5(6) . .
N1 C8 C9 128.1(6) . .
C13 C8 C9 118.4(5) . .
C10 C9 C8 114.8(6) . .
C9 C10 C11 125.8(7) . .
C12 C11 C10 117.5(6) . .
C12 C11 C20 122.8(6) . .
C10 C11 C20 119.2(6) . .
C13 C12 C11 121.0(7) . .
C12 C13 C8 122.1(6) . .
C12 C13 C14 132.5(6) . .
C8 C13 C14 105.5(5) . .
C15 C14 C19 118.6(6) . .
C15 C14 C13 138.0(6) . .
C19 C14 C13 103.2(5) . .
C16 C15 C14 126.0(7) . .
C15 C16 C17 113.6(6) . .
C15 C16 C27 125.9(6) . .
C17 C16 C27 120.5(6) . .
C18 C17 C16 129.8(6) . .
C17 C18 C19 113.3(5) . .
N1 C19 C14 112.2(6) . .
N1 C19 C18 129.2(6) . .
C14 C19 C18 118.5(5) . .
C25 C20 C21 118.3(7) . .
C25 C20 C11 120.5(7) . .
C21 C20 C11 121.2(7) . .
C22 C21 C20 118.6(8) . .
C21 C22 C23 122.5(7) . .
C24 C23 C22 117.4(6) . .
C24 C23 C26 123.3(6) . .
C22 C23 C26 118.3(5) . .
C23 C24 C25 117.2(7) . .
C20 C25 C24 124.9(7) . .
O2 C26 O4 126.0(4) . .
O2 C26 C23 115.3(5) . .
O4 C26 C23 118.7(4) . .
C32 C27 C28 121.3(7) . .
C32 C27 C16 117.7(8) . .
C28 C27 C16 121.0(7) . .
C27 C28 C29 116.5(8) . .
C28 C29 C30 123.9(9) . .
C31 C30 C29 121.3(6) . .
C31 C30 C33 121.9(7) . .
C29 C30 C33 116.6(6) . .
C30 C31 C32 112.0(8) . .
C27 C32 C31 123.7(7) . .
O3 C33 O1 126.8(4) . .
O3 C33 C30 117.1(5) . .
O1 C33 C30 116.1(5) . .
N2 C34 C35 122.5(8) . .
N2 C34 C34 54.6(5) . 14_755
C35 C34 C34 91.7(7) . 14_755
N2 C34 C34 51.4(5) . 13_575
C35 C34 C34 89.7(7) . 13_575
C34 C34 C34 90.001(2) 14_755 13_575
C36 C35 C34 121.8(8) . .
C36 C35 C35 53.7(6) . 14_755
C34 C35 C35 88.3(7) . 14_755
C36 C35 C35 53.3(5) . 13_575
C34 C35 C35 90.3(7) . 13_575
C35 C35 C35 89.999(2) 14_755 13_575
C35 C36 C35 114.5(9) 13_575 14_755
C35 C36 C35 72.6(11) 13_575 2_665
C35 C36 C35 73.4(11) 14_755 2_665
C35 C36 C35 73.4(11) 13_575 .
C35 C36 C35 72.6(11) 14_755 .
C35 C36 C35 114.5(9) 2_665 .
C35 C36 C37 122.8(4) 13_575 .
C35 C36 C37 122.8(4) 14_755 .
C35 C36 C37 122.8(4) 2_665 .
C35 C36 C37 122.8(4) . .
C38 C37 C38 116.2(10) . 2_665
C38 C37 C38A 73.5(5) . 2_665
C38 C37 C38A 73.5(5) 2_665 2_665
C38A C37 C38A 114.9(17) 2_665 .
C38 C37 C36 121.9(5) . .
C38 C37 C36 121.9(5) 2_665 .
C38A C37 C36 122.5(9) 2_665 .
C38A C37 C36 122.5(9) . .
C37 C38 C39 121.0(10) . .
N3 C39 C38 121.4(10) . .
C37 C38A C39A 119.5(18) . .
N3 C39A C38A 123.2(19) . .
N4 C40 C41 123.4(6) . .
C42 C41 C40 118.8(6) . .
C41 C42 C41 118.0(6) 14_855 .
C41 C42 C42 121.0(3) 14_855 2_765
C41 C42 C42 121.0(3) . 2_765

loop_
_geom_bond_atom_site_label_1
_geom_bond_atom_site_label_2
_geom_bond_distance
_geom_bond_site_symmetry_2
Cu1 O6 1.953(2) .
Cu1 O6 1.954(2) 13_575
Cu1 O6 1.954(2) 14_755
Cu1 O6 1.954(2) 2_665
Cu1 N2 2.158(5) .
Cu1 Cu2 2.6316(11) .
Cu2 O5 1.965(3) .
Cu2 O5 1.965(3) 14_755
Cu2 O5 1.965(3) 13_575
Cu2 O5 1.965(3) 2_665
Cu2 N3 2.146(6) 3_655
Cu3 O3 1.928(3) .
Cu3 O3 1.928(3) 14_855
Cu3 O2 1.945(3) 15_775
Cu3 O2 1.945(3) 4_664
Cu3 N4 2.176(5) .
Cu3 Cu4 2.6326(10) .
Cu4 O1 1.981(3) .
Cu4 O1 1.981(3) 14_855
Cu4 O4 2.000(3) 15_775
Cu4 O4 2.000(3) 4_664
Cu4 N5 2.181(7) .
O1 C33 1.288(6) .
O2 C26 1.211(5) .
O3 C33 1.214(6) .
O4 C26 1.245(5) .
O5 C1 1.227(5) .
O6 C1 1.251(4) .
N1 C8 1.355(8) .
N1 C19 1.355(8) .
N1 C5 1.453(8) .
N2 C34 1.276(9) .
N2 C34 1.276(9) 14_755
N2 C34 1.276(9) 13_575
N2 C34 1.276(9) 2_665
N3 C39A 1.25(2) .
N3 C39A 1.25(2) 2_665
N3 C39 1.284(11) .
N3 C39 1.284(11) 2_665
N4 C40 1.307(6) 14_855
N4 C40 1.307(6) .
N5 C44 1.408(15) 14_855
N5 C44 1.408(15) .
N5 C43 1.60(2) .
C1 C2 1.510(5) .
C2 C3 1.353(8) .
C2 C7 1.387(8) .
C3 C4 1.340(9) .
C4 C5 1.315(12) .
C5 C6 1.364(11) .
C6 C7 1.382(8) .
C8 C13 1.387(8) .
C8 C9 1.510(9) .
C9 C10 1.322(8) .
C10 C11 1.422(9) .
C11 C12 1.366(10) .
C11 C20 1.515(9) .
C12 C13 1.363(8) .
C13 C14 1.456(8) .
C14 C15 1.350(8) .
C14 C19 1.442(9) .
C15 C16 1.346(10) .
C16 C17 1.388(9) .
C16 C27 1.463(8) .
C17 C18 1.349(8) .
C18 C19 1.479(9) .
C20 C25 1.293(10) .
C20 C21 1.373(10) .
C21 C22 1.370(9) .
C22 C23 1.446(9) .
C23 C24 1.304(9) .
C23 C26 1.487(6) .
C24 C25 1.462(9) .
C27 C32 1.342(11) .
C27 C28 1.366(11) .
C28 C29 1.369(10) .
C29 C30 1.443(11) .
C30 C31 1.345(10) .
C30 C33 1.509(6) .
C31 C32 1.530(10) .
C34 C35 1.371(12) .
C34 C34 1.48(2) 14_755
C34 C34 1.59(2) 13_575
C35 C36 1.320(11) .
C35 C35 1.56(2) 14_755
C35 C35 1.58(2) 13_575
C36 C37 1.498(9) .
C37 C38 1.329(12) .
C37 C38 1.329(12) 2_665
C37 C38A 1.37(2) 2_665
C37 C38A 1.37(2) .
C38 C39 1.407(13) .
C38A C39A 1.40(3) .
C40 C41 1.371(7) .
C41 C42 1.361(7) .
C42 C42 1.501(10) 2_765

loop_
_platon_squeeze_void_nr
_platon_squeeze_void_average_x
_platon_squeeze_void_average_y
_platon_squeeze_void_average_z
_platon_squeeze_void_volume
_platon_squeeze_void_count_electrons
_platon_squeeze_void_content
1 -0.063 0.051 0.239 17323 3769 ' '
